data_7717685
loop_
_publ_author_name
'Mibu, Takuto'
'Matsuoka, Ryota'
'Nagasaka, Masanari'
'Kusamoto, Tetsuro'

_publ_section_title
;
 Emission enhancement in a luminescent polychlorinated
 diphenylpyridylmethyl radical through coordination to silver(I).
;
_journal_name_full 'Dalton transactions (Cambridge, England : 2003)'
_journal_paper_doi 10.1039/d4dt03129f
_journal_year 2024
_chemical_formula_moiety '2(F3 Sb0.5), C31.572 H10.524 Ag0.919 Cl14.032 N1.754, C4.428 H1.476 Ag0.081 Cl1.968 N0.246'
_chemical_formula_sum 'C36 H12 Ag Cl16 F6 N2 Sb'
_chemical_formula_weight 1383.30
_space_group_crystal_system triclinic
_space_group_IT_number 2
_space_group_name_Hall '-P 1'
_space_group_name_H-M_alt 'P -1'
_atom_sites_solution_hydrogens geom
_audit_creation_date 2023-12-10
_audit_creation_method
;
Olex2 1.5
(compiled 2023.08.24 svn.re1ec1418 for OlexSys, GUI svn.r6817)
;
_audit_update_record
;
2024-02-08 deposited with the CCDC.	2024-12-10 downloaded from the CCDC.
;
_cell_angle_alpha 110.462(2)
_cell_angle_beta 92.463(2)
_cell_angle_gamma 106.895(2)
_cell_formula_units_Z 2
_cell_length_a 11.6295(2)
_cell_length_b 14.5514(3)
_cell_length_c 15.1131(3)
_cell_measurement_reflns_used 19179
_cell_measurement_temperature 123.00
_cell_measurement_theta_max 31.4330
_cell_measurement_theta_min 2.5480
_cell_volume 2262.72(9)
_computing_cell_refinement 'CrysAlisPro 1.171.39.43c (Rigaku OD, 2018)'
_computing_data_collection 'CrysAlisPro 1.171.39.43c (Rigaku OD, 2018)'
_computing_data_reduction 'CrysAlisPro 1.171.39.43c (Rigaku OD, 2018)'
_computing_molecular_graphics 'Olex2 1.5 (Dolomanov et al., 2009)'
_computing_publication_material 'Olex2 1.5 (Dolomanov et al., 2009)'
_computing_structure_refinement 'SHELXL 2018/3 (Sheldrick, 2015)'
_computing_structure_solution 'SHELXT 2018/2 (Sheldrick, 2018)'
_diffrn_ambient_temperature 123.00
_diffrn_detector 'CCD plate'
_diffrn_detector_type HyPix
_diffrn_measured_fraction_theta_full 0.999
_diffrn_measured_fraction_theta_max 0.999
_diffrn_measurement_details
;
List of Runs (angles in degrees, time in seconds):

  # Type    Start    End  Width  t~exp~   \w     \q     \k     \f   Frames
#--------------------------------------------------------------------------
  1  \w    -38.00  62.00   0.25    2.57    --  -11.26  75.00-163.00  400
  2  \w    -19.00  43.00   0.25    2.57    --  -11.26  57.00-180.00  248
  3  \w     -7.00  54.00   0.25    2.57    --   12.67  57.00   0.00  244
  4  \w      9.00  86.00   0.25    2.57    --   12.67  57.00  90.00  308
  5  \w     39.00  64.00   0.25    2.57    --   12.67 179.00 120.00  100
  6  \w    -89.00 -64.00   0.25    2.57    --  -11.26 179.00  60.00  100
  7  \w    -66.00  17.00   0.25    2.57    --  -11.26 -75.00  68.00  332
  8  \w     50.00  89.00   0.25    2.57    --   12.67-179.00  90.00  156
  9  \w    -87.00 -50.00   0.25    2.57    --  -11.26-179.00-150.00  148
;
_diffrn_measurement_device 'four-circle diffractometer'
_diffrn_measurement_device_type 'ROD, Synergy Custom system, HyPix'
_diffrn_measurement_method '\w scans'
_diffrn_orient_matrix_type 'CrysAlisPro convention (1999,Acta A55,543-557)'
_diffrn_orient_matrix_UB_11 0.0090706000
_diffrn_orient_matrix_UB_12 -0.0470417000
_diffrn_orient_matrix_UB_13 -0.0281845000
_diffrn_orient_matrix_UB_21 -0.0280019000
_diffrn_orient_matrix_UB_22 -0.0236049000
_diffrn_orient_matrix_UB_23 0.0309435000
_diffrn_orient_matrix_UB_31 -0.0574908000
_diffrn_orient_matrix_UB_32 -0.0161167000
_diffrn_orient_matrix_UB_33 -0.0287137000
_diffrn_radiation_monochromator mirror
_diffrn_radiation_probe x-ray
_diffrn_radiation_type 'Mo K\a'
_diffrn_radiation_wavelength 0.71073
_diffrn_reflns_av_R_equivalents 0.0333
_diffrn_reflns_av_unetI/netI 0.0416
_diffrn_reflns_Laue_measured_fraction_full 0.999
_diffrn_reflns_Laue_measured_fraction_max 0.999
_diffrn_reflns_limit_h_max 15
_diffrn_reflns_limit_h_min -15
_diffrn_reflns_limit_k_max 18
_diffrn_reflns_limit_k_min -17
_diffrn_reflns_limit_l_max 19
_diffrn_reflns_limit_l_min -19
_diffrn_reflns_number 31369
_diffrn_reflns_point_group_measured_fraction_full 0.999
_diffrn_reflns_point_group_measured_fraction_max 0.999
_diffrn_reflns_theta_full 25.242
_diffrn_reflns_theta_max 27.484
_diffrn_reflns_theta_min 2.523
_diffrn_source 'Rotating-anode X-ray tube'
_diffrn_source_type 'Rigaku (Mo) X-ray Source'
_exptl_absorpt_coefficient_mu 2.033
_exptl_absorpt_correction_T_max 0.957
_exptl_absorpt_correction_T_min 0.347
_exptl_absorpt_correction_type gaussian
_exptl_absorpt_process_details
;
CrysAlisPro 1.171.39.43c (Rigaku Oxford Diffraction, 2018)
Numerical absorption correction based on gaussian integration over
			a multifaceted crystal model
Empirical absorption correction using spherical harmonics,
 implemented in SCALE3 ABSPACK scaling algorithm.
;
_exptl_crystal_colour 'dark red'
_exptl_crystal_colour_modifier dark
_exptl_crystal_colour_primary red
_exptl_crystal_density_diffrn 2.030
_exptl_crystal_description block
_exptl_crystal_F_000 1332
_exptl_crystal_recrystallization_method 'Re-crystallisation from solvent: dichloromethane, diisopropyl ether'
_exptl_crystal_size_max 0.213
_exptl_crystal_size_mid 0.054
_exptl_crystal_size_min 0.04
_refine_diff_density_max 0.990
_refine_diff_density_min -0.769
_refine_diff_density_rms 0.088
_refine_ls_extinction_method none
_refine_ls_goodness_of_fit_ref 1.073
_refine_ls_hydrogen_treatment constr
_refine_ls_matrix_type full
_refine_ls_number_parameters 902
_refine_ls_number_reflns 10365
_refine_ls_number_restraints 270
_refine_ls_restrained_S_all 1.062
_refine_ls_R_factor_all 0.0415
_refine_ls_R_factor_gt 0.0309
_refine_ls_shift/su_max 0.001
_refine_ls_shift/su_mean 0.000
_refine_ls_structure_factor_coef Fsqd
_refine_ls_weighting_details 'w=1/[\s^2^(Fo^2^)+(0.0262P)^2^+0.9722P] where P=(Fo^2^+2Fc^2^)/3'
_refine_ls_weighting_scheme calc
_refine_ls_wR_factor_gt 0.0678
_refine_ls_wR_factor_ref 0.0711
_reflns_Friedel_coverage 0.000
_reflns_number_gt 8534
_reflns_number_total 10365
_reflns_threshold_expression 'I > 2\s(I)'
_cod_data_source_file d4dt03129f2.cif
_cod_data_source_block tm144-dcm-diiso-rt_rename
_cod_original_cell_volume 2262.72(8)
_cod_database_code 7717685
_shelx_shelxl_version_number 2018/3
_chemical_oxdiff_formula 'C H N O Sb F Ag Cl'
_shelx_space_group_comment
;
The symmetry employed for this shelxl refinement is uniquely defined
by the following loop, which should always be used as a source of
symmetry information in preference to the above space-group names.
They are only intended as comments.
;
_shelx_estimated_absorpt_t_max 0.923
_shelx_estimated_absorpt_t_min 0.671
_olex2_refinement_description
;
1. Fixed Uiso
 At 1.2 times of:
  All C(H) groups
2. Restrained distances
 Ag1-N1 \\sim Ag1A-N1
 with sigma of 0.02
 Ag1-N2 \\sim Ag1A-N2
 with sigma of 0.02
 C25-C27 \\sim C25A-C27A
 with sigma of 0.04
 Cl16-C36 \\sim Cl4A-C36A
 with sigma of 0.02
 C19-Ag1A \\sim C19A-Ag1A
 with sigma of 0.04
 Cl15-C33 \\sim Cl6A-C33A
 with sigma of 0.04
 Ag1-N2 \\sim Ag1-N2A
 with sigma of 0.02
 C21-C25 \\sim C21A-C25A
 with sigma of 0.04
 Cl10-C22 \\sim Cl5A-C22A
 with sigma of 0.02
 C31-C35 \\sim C31A-C35A
 with sigma of 0.04
 Cl13-C30 \\sim Cl7A-C30A
 with sigma of 0.02
 Cl9-C20 \\sim Cl1A-C20A
 with sigma of 0.02
 C22-C20 \\sim C22A-C20A
 with sigma of 0.04
 C23-Ag1A \\sim C23A-Ag1A
 with sigma of 0.04
 Cl11-C26 \\sim Cl3A-C26A
 with sigma of 0.02
 C24-C36 \\sim C24A-C36A
 with sigma of 0.04
 Cl14-C32 \\sim Cl-C32A
 with sigma of 0.02
 C32-C34 \\sim C32A-C34A
 with sigma of 0.04
 Cl12-C28 \\sim Cl2A-C28A
 with sigma of 0.02
 C30-C26 \\sim C30A-C26A
 with sigma of 0.04
 Cl15-C34 \\sim Cl6A-C34A
 with sigma of 0.02
 Cl12-C27 \\sim Cl2A-C27A
 with sigma of 0.04
 N2-C19 \\sim N2A-C19A
 with sigma of 0.02
 C19-C21 \\sim C19A-C21A
 with sigma of 0.04
 N2-C23 \\sim N2A-C23A
 with sigma of 0.02
 N2-Ag1A \\sim N2A-Ag1A
 with sigma of 0.02
 C19-C20 \\sim C19A-C20A
 with sigma of 0.02
 C25-C31 \\sim C25A-C31A
 with sigma of 0.04
 C22-C21 \\sim C22A-C21A
 with sigma of 0.02
 C22-C23 \\sim C22A-C23A
 with sigma of 0.02
 C24-C26 \\sim C24A-C26A
 with sigma of 0.04
 C29-C27 \\sim C29A-C27A
 with sigma of 0.04
 C21-C20 \\sim C21A-C20A
 with sigma of 0.02
 C21-C24 \\sim C21A-C24A
 with sigma of 0.02
 C32-C36 \\sim C32A-C36A
 with sigma of 0.04
 C25-C24 \\sim C25A-C24A
 with sigma of 0.02
 C25-C30 \\sim C25A-C30A
 with sigma of 0.02
 C25-C26 \\sim C25A-C26A
 with sigma of 0.02
 Cl14-C33 \\sim Cl-C33A
 with sigma of 0.04
 C24-C31 \\sim C24A-C31A
 with sigma of 0.02
 Cl12-C29 \\sim Cl2A-C29A
 with sigma of 0.04
 C31-C36 \\sim C31A-C36A
 with sigma of 0.02
 Cl15-C35 \\sim Cl6A-C35A
 with sigma of 0.04
 N2-C22 \\sim N2A-C22A
 with sigma of 0.04
 C29-C30 \\sim C29A-C30A
 with sigma of 0.02
 N2-C20 \\sim N2A-C20A
 with sigma of 0.04
 C29-C28 \\sim C29A-C28A
 with sigma of 0.02
 C19-C23 \\sim C19A-C23A
 with sigma of 0.04
 C27-C28 \\sim C27A-C28A
 with sigma of 0.02
 C22-C24 \\sim C22A-C24A
 with sigma of 0.04
 C27-C26 \\sim C27A-C26A
 with sigma of 0.02
 C21-C23 \\sim C21A-C23A
 with sigma of 0.04
 C32-C33 \\sim C32A-C33A
 with sigma of 0.02
 C21-C31 \\sim C21A-C31A
 with sigma of 0.04
 C36-C35 \\sim C36A-C35A
 with sigma of 0.02
 C25-C29 \\sim C25A-C29A
 with sigma of 0.04
 C33-C34 \\sim C33A-C34A
 with sigma of 0.02
 C20-C24 \\sim C20A-C24A
 with sigma of 0.04
 C24-C32 \\sim C24A-C32A
 with sigma of 0.04
 C24-C30 \\sim C24A-C30A
 with sigma of 0.04
 C35-C34 \\sim C35A-C34A
 with sigma of 0.02
 C31-C33 \\sim C31A-C33A
 with sigma of 0.04
 Ag1-C19 \\sim Ag1-C19A
 with sigma of 0.04
 Ag1-C23 \\sim Ag1-C23A
 with sigma of 0.04
 Cl16-C31 \\sim Cl4A-C31A
 with sigma of 0.04
 Cl16-C35 \\sim Cl4A-C35A
 with sigma of 0.04
 Cl10-C21 \\sim Cl5A-C21A
 with sigma of 0.04
 Cl10-C23 \\sim Cl5A-C23A
 with sigma of 0.04
 C36-C34 \\sim C36A-C34A
 with sigma of 0.04
 C33-C35 \\sim C33A-C35A
 with sigma of 0.04
 Cl13-C25 \\sim Cl7A-C25A
 with sigma of 0.04
 C30-C28 \\sim C30A-C28A
 with sigma of 0.04
 Cl13-C29 \\sim Cl7A-C29A
 with sigma of 0.04
 Cl9-C19 \\sim Cl1A-C19A
 with sigma of 0.04
 C28-C26 \\sim C28A-C26A
 with sigma of 0.04
 Cl9-C21 \\sim Cl1A-C21A
 with sigma of 0.04
 Cl11-C25 \\sim Cl3A-C25A
 with sigma of 0.04
 Cl11-C27 \\sim Cl3A-C27A
 with sigma of 0.04
 C31-C32 \\sim C31A-C32A
 with sigma of 0.02
 Cl14-C31 \\sim Cl-C31A
 with sigma of 0.04
 C5-C1 \\sim C5A-C1A
 with sigma of 0.04
 Cl1-C2 \\sim Cl8A-C2A
 with sigma of 0.02
 C11-C9 \\sim C9A-C11A
 with sigma of 0.04
 Cl7-C16 \\sim Cl1B-C16A
 with sigma of 0.02
 N1-C2 \\sim N1A-C2A
 with sigma of 0.04
 C6-C4 \\sim C6A-C4A
 with sigma of 0.04
 Cl4-C10 \\sim Cl1C-C10A
 with sigma of 0.02
 C8-C10 \\sim C12A-C10A
 with sigma of 0.04
 Cl3-C12 \\sim Cl17-C8A
 with sigma of 0.02
 N1-C5 \\sim N1A-C5A
 with sigma of 0.02
 C7-C11 \\sim C7A-C9A
 with sigma of 0.04
 N1-C1 \\sim N1A-C1A
 with sigma of 0.02
 C1-Ag1A \\sim C1A-Ag1A
 with sigma of 0.04
 N1-Ag1A \\sim N1A-Ag1A
 with sigma of 0.02
 C6-C12 \\sim C6A-C8A
 with sigma of 0.04
 Ag1-N1 \\sim Ag1-N1A
 with sigma of 0.02
 C14-C16 \\sim C14A-C16A
 with sigma of 0.04
 Cl5-C8 \\sim Cl20-C12A
 with sigma of 0.02
 C7-C12 \\sim C7A-C8A
 with sigma of 0.02
 C5-C4 \\sim C5A-C4A
 with sigma of 0.02
 Cl4-C11 \\sim Cl1C-C9A
 with sigma of 0.04
 C1-C2 \\sim C1A-C2A
 with sigma of 0.02
 C7-C3 \\sim C7A-C3A
 with sigma of 0.04
 C3-C2 \\sim C3A-C2A
 with sigma of 0.02
 C3-C6 \\sim C3A-C6A
 with sigma of 0.02
 C5-Ag1A \\sim C5A-Ag1A
 with sigma of 0.04
 C3-C4 \\sim C3A-C4A
 with sigma of 0.02
 C2-C6 \\sim C2A-C6A
 with sigma of 0.04
 C6-C13 \\sim C6A-C13A
 with sigma of 0.02
 C6-C8 \\sim C6A-C12A
 with sigma of 0.04
 C13-C14 \\sim C13A-C14A
 with sigma of 0.02
 C13-C15 \\sim C13A-C15A
 with sigma of 0.04
 C13-C18 \\sim C13A-C18A
 with sigma of 0.02
 C11-C12 \\sim C9A-C8A
 with sigma of 0.02
 C11-C10 \\sim C9A-C10A
 with sigma of 0.02
 C17-C15 \\sim C17A-C15A
 with sigma of 0.04
 C9-C8 \\sim C11A-C12A
 with sigma of 0.02
 C9-C10 \\sim C11A-C10A
 with sigma of 0.02
 Cl8-C18 \\sim Cl9A-C18A
 with sigma of 0.02
 C14-C15 \\sim C14A-C15A
 with sigma of 0.02
 Cl2-C4 \\sim Cl18-C4A
 with sigma of 0.02
 Cl4-C9 \\sim Cl1C-C11A
 with sigma of 0.04
 C17-C18 \\sim C17A-C18A
 with sigma of 0.02
 N1-C4 \\sim N1A-C4A
 with sigma of 0.04
 C17-C16 \\sim C17A-C16A
 with sigma of 0.02
 C7-C9 \\sim C7A-C11A
 with sigma of 0.04
 C15-C16 \\sim C15A-C16A
 with sigma of 0.02
 C5-C3 \\sim C5A-C3A
 with sigma of 0.04
 C1-C3 \\sim C1A-C3A
 with sigma of 0.04
 C3-C13 \\sim C3A-C13A
 with sigma of 0.04
 Ag1-C5 \\sim Ag1-C5A
 with sigma of 0.04
 C2-C4 \\sim C2A-C4A
 with sigma of 0.04
 Ag1-C1 \\sim Ag1-C1A
 with sigma of 0.04
 C6-C14 \\sim C6A-C14A
 with sigma of 0.04
 Cl5-C7 \\sim Cl20-C7A
 with sigma of 0.04
 C6-C18 \\sim C6A-C18A
 with sigma of 0.04
 Cl5-C9 \\sim Cl20-C11A
 with sigma of 0.04
 C13-C17 \\sim C13A-C17A
 with sigma of 0.04
 Cl8-C13 \\sim Cl9A-C13A
 with sigma of 0.04
 Cl8-C17 \\sim Cl9A-C17A
 with sigma of 0.04
 C14-C18 \\sim C14A-C18A
 with sigma of 0.04
 Cl3-C7 \\sim Cl17-C7A
 with sigma of 0.04
 C8-C12 \\sim C12A-C8A
 with sigma of 0.04
 Cl3-C11 \\sim Cl17-C9A
 with sigma of 0.04
 Cl2-C5 \\sim Cl18-C5A
 with sigma of 0.04
 C18-C16 \\sim C18A-C16A
 with sigma of 0.04
 Cl2-C3 \\sim Cl18-C3A
 with sigma of 0.04
 C12-C10 \\sim C8A-C10A
 with sigma of 0.04
 Cl6-C13 \\sim Cl19-C13A
 with sigma of 0.04
 Cl6-C15 \\sim Cl19-C15A
 with sigma of 0.04
 Cl1-C1 \\sim Cl8A-C1A
 with sigma of 0.04
 Cl1-C3 \\sim Cl8A-C3A
 with sigma of 0.04
 Cl7-C17 \\sim Cl1B-C17A
 with sigma of 0.04
 Cl7-C15 \\sim Cl1B-C15A
 with sigma of 0.04
 Cl6-C14 \\sim Cl19-C14A
 with sigma of 0.02
 C7-C6 \\sim C7A-C6A
 with sigma of 0.02
 C7-C13 \\sim C7A-C13A
 with sigma of 0.04
 C7-C8 \\sim C7A-C12A
 with sigma of 0.02
3. Uiso/Uaniso restraints and constraints
F3A \\sim F3: within 2A with sigma of 0.04 and sigma for terminal atoms of 0.08
within 2A
F2A \\sim F2: within 2A with sigma of 0.04 and sigma for terminal atoms of 0.08
within 2A
Ag1A \\sim Ag1: within 2A with sigma of 0.04 and sigma for terminal atoms of
0.08 within 2A
F1A \\sim F1: within 2A with sigma of 0.04 and sigma for terminal atoms of 0.08
within 2A
Cl1A \\sim Cl9: within 2A with sigma of 0.04 and sigma for terminal atoms of
0.08 within 2A
Cl14 \\sim Cl: within 2A with sigma of 0.04 and sigma for terminal atoms of
0.08 within 2A
Cl2A \\sim Cl12: within 2A with sigma of 0.04 and sigma for terminal atoms of
0.08 within 2A
Cl15 \\sim Cl6A: within 2A with sigma of 0.04 and sigma for terminal atoms of
0.08 within 2A
Cl3A \\sim Cl11: within 2A with sigma of 0.04 and sigma for terminal atoms of
0.08 within 2A
Cl16 \\sim Cl4A: within 2A with sigma of 0.04 and sigma for terminal atoms of
0.08 within 2A
Cl13 \\sim Cl7A: within 2A with sigma of 0.04 and sigma for terminal atoms of
0.08 within 2A
Cl1 \\sim Cl8A: within 2A with sigma of 0.04 and sigma for terminal atoms of
0.08 within 2A
Cl19 \\sim Cl6: within 2A with sigma of 0.04 and sigma for terminal atoms of
0.08 within 2A
Cl2 \\sim Cl18: within 2A with sigma of 0.04 and sigma for terminal atoms of
0.08 within 2A
Cl17 \\sim Cl3: within 2A with sigma of 0.04 and sigma for terminal atoms of
0.08 within 2A
Cl1C \\sim Cl4: within 2A with sigma of 0.04 and sigma for terminal atoms of
0.08 within 2A
Cl9A \\sim Cl8: within 2A with sigma of 0.04 and sigma for terminal atoms of
0.08 within 2A
Cl1B \\sim Cl7: within 2A with sigma of 0.04 and sigma for terminal atoms of
0.08 within 2A
F5 \\sim F5A: within 2A with sigma of 0.04 and sigma for terminal atoms of 0.08
within 2A
F6 \\sim F6A: within 2A with sigma of 0.04 and sigma for terminal atoms of 0.08
within 2A
F4A \\sim F4: within 2A with sigma of 0.04 and sigma for terminal atoms of 0.08
within 2A
Uanis(Ag1A) = Uanis(Ag1)
Uanis(F3) = Uanis(F3A)
Uanis(F1) = Uanis(F1A)
Uanis(F2) = Uanis(F2A)
4. Others
 Sof(Ag1A)=1-FVAR(1)
 Sof(Ag1)=FVAR(1)
 Sof(Cl4A)=Sof(Cl5A)=Sof(Cl7A)=Sof(Cl1A)=Sof(Cl3A)=Sof(Cl)=Sof(Cl2A)=Sof(Cl6A)=
 Sof(N2A)=Sof(C19A)=Sof(H19A)=Sof(C22A)=Sof(C21A)=Sof(C23A)=Sof(H23A)=Sof(C25A)=
 Sof(C20A)=Sof(C24A)=Sof(C31A)=Sof(C29A)=Sof(H29A)=Sof(C27A)=Sof(H27A)=
 Sof(C32A)=Sof(C36A)=Sof(C33A)=Sof(H33A)=Sof(C30A)=Sof(C28A)=Sof(C35A)=
 Sof(H35A)=Sof(C26A)=Sof(C34A)=1-FVAR(2)
 Sof(Cl16)=Sof(Cl10)=Sof(Cl13)=Sof(Cl9)=Sof(Cl11)=Sof(Cl14)=Sof(Cl12)=
 Sof(Cl15)=Sof(N2)=Sof(C19)=Sof(H19)=Sof(C22)=Sof(C21)=Sof(C23)=Sof(H23)=
 Sof(C25)=Sof(C20)=Sof(C24)=Sof(C31)=Sof(C29)=Sof(H29)=Sof(C27)=Sof(H27)=
 Sof(C32)=Sof(C36)=Sof(C33)=Sof(H33)=Sof(C30)=Sof(C28)=Sof(C35)=Sof(H35)=
 Sof(C26)=Sof(C34)=FVAR(2)
 Sof(Cl20)=Sof(Cl9A)=Sof(Cl17)=Sof(Cl18)=Sof(Cl19)=Sof(Cl8A)=Sof(Cl1B)=
 Sof(Cl1C)=Sof(N1A)=Sof(C7A)=Sof(C5A)=Sof(H5A)=Sof(C1A)=Sof(H1A)=Sof(C3A)=
 Sof(C2A)=Sof(C6A)=Sof(C4A)=Sof(C13A)=Sof(C9A)=Sof(H9A)=Sof(C11A)=Sof(H11A)=
 Sof(C14A)=Sof(C12A)=Sof(C17A)=Sof(H17A)=Sof(C18A)=Sof(C8A)=Sof(C15A)=Sof(H15A)=
 Sof(C10A)=Sof(C16A)=1-FVAR(3)
 Sof(Cl5)=Sof(Cl8)=Sof(Cl3)=Sof(Cl2)=Sof(Cl6)=Sof(Cl1)=Sof(Cl7)=Sof(Cl4)=
 Sof(N1)=Sof(C7)=Sof(C5)=Sof(H5)=Sof(C1)=Sof(H1)=Sof(C3)=Sof(C2)=Sof(C6)=
 Sof(C4)=Sof(C13)=Sof(C11)=Sof(H11)=Sof(C9)=Sof(H9)=Sof(C14)=Sof(C8)=Sof(C17)=
 Sof(H17)=Sof(C18)=Sof(C12)=Sof(C15)=Sof(H15)=Sof(C10)=Sof(C16)=FVAR(3)
 Sof(F4)=Sof(F5)=Sof(F6)=1-FVAR(4)
 Sof(F6A)=Sof(F4A)=Sof(F5A)=FVAR(4)
 Sof(F2A)=Sof(F1A)=Sof(F3A)=1-FVAR(5)
 Sof(F3)=Sof(F1)=Sof(F2)=FVAR(5)
5.a Aromatic/amide H refined with riding coordinates:
 C19(H19), C5(H5), C23(H23), C1(H1), C11(H11), C29(H29), C9(H9), C27(H27),
 C17(H17), C33(H33), C15(H15), C35(H35), C19A(H19A), C23A(H23A), C29A(H29A),
 C27A(H27A), C33A(H33A), C35A(H35A), C5A(H5A), C1A(H1A), C9A(H9A), C11A(H11A),
 C17A(H17A), C15A(H15A)
;
_olex2_submission_special_instructions 'No special instructions were received'
_oxdiff_exptl_absorpt_empirical_details
;
Empirical correction (ABSPACK) includes:
- Absorption correction using spherical harmonics
- Frame scaling
;
_oxdiff_exptl_absorpt_empirical_full_max 1.746
_oxdiff_exptl_absorpt_empirical_full_min 0.583

loop_
_space_group_symop_operation_xyz
'x, y, z'
'-x, -y, -z'

loop_
_atom_site_label
_atom_site_type_symbol
_atom_site_fract_x
_atom_site_fract_y
_atom_site_fract_z
_atom_site_U_iso_or_equiv
_atom_site_adp_type
_atom_site_occupancy
_atom_site_site_symmetry_order
_atom_site_calc_flag
_atom_site_refinement_flags_posn
_atom_site_refinement_flags_adp
_atom_site_refinement_flags_occupancy
_atom_site_disorder_assembly
_atom_site_disorder_group
Sb1 Sb 1.000000 0.000000 0.000000 0.02360(7) Uani 1 2 d S . P . .
Sb2 Sb 0.500000 0.500000 0.500000 0.02466(7) Uani 1 2 d S . P . .
Ag1 Ag 0.25976(2) 0.24988(2) 0.22843(3) 0.02775(10) Uani 0.9194(11) 1 d . U P A 1
Cl5 Cl 0.75805(14) -0.13354(10) 0.16295(10) 0.0240(3) Uani 0.891(5) 1 d D . P A 1
Cl8 Cl 0.73026(17) 0.13466(14) 0.17021(13) 0.0276(3) Uani 0.891(5) 1 d D U P A 1
Cl3 Cl 0.40291(14) -0.07660(9) 0.38055(9) 0.0250(3) Uani 0.891(5) 1 d D U P A 1
Cl16 Cl -0.19545(13) 0.57272(11) 0.05390(10) 0.0242(3) Uani 0.863(6) 1 d D U P A 1
Cl2 Cl 0.61674(18) 0.19867(15) 0.44961(13) 0.0298(3) Uani 0.891(5) 1 d D U P A 1
Cl10 Cl -0.1034(2) 0.3298(2) 0.04042(18) 0.0320(4) Uani 0.863(6) 1 d D . P A 1
Cl6 Cl 0.75944(12) -0.02029(11) 0.44964(8) 0.0256(3) Uani 0.891(5) 1 d D U P A 1
Cl13 Cl -0.20617(17) 0.67368(13) 0.34077(13) 0.0277(3) Uani 0.863(6) 1 d D U P A 1
Cl9 Cl 0.1215(2) 0.61090(18) 0.39911(19) 0.0309(4) Uani 0.863(6) 1 d D U P A 1
Cl11 Cl 0.16606(14) 0.61423(11) 0.14271(11) 0.0250(3) Uani 0.863(6) 1 d D U P A 1
Cl1 Cl 0.4306(2) -0.09983(17) 0.09119(15) 0.0355(4) Uani 0.891(5) 1 d D U P A 1
Cl14 Cl -0.2040(3) 0.4043(2) 0.3247(2) 0.0302(4) Uani 0.863(6) 1 d D U P A 1
Cl12 Cl 0.12593(18) 0.99018(12) 0.29906(12) 0.0377(4) Uani 0.863(6) 1 d D U P A 1
Cl15 Cl -0.59261(13) 0.27675(13) 0.05658(12) 0.0380(4) Uani 0.863(6) 1 d D U P A 1
Cl7 Cl 1.13868(13) 0.27095(12) 0.41944(9) 0.0424(3) Uani 0.891(5) 1 d D U P A 1
Cl4 Cl 0.43917(16) -0.45252(11) 0.21299(15) 0.0480(4) Uani 0.891(5) 1 d D U P A 1
F6A F 0.4497(4) 0.4212(3) 0.3679(3) 0.0371(9) Uani 0.903(12) 1 d . U P B 2
F4A F 0.5967(3) 0.61289(17) 0.4760(2) 0.0449(10) Uani 0.903(12) 1 d . U P B 2
F5A F 0.6317(4) 0.4509(3) 0.4995(2) 0.0471(9) Uani 0.903(12) 1 d . U P B 2
F2A F 0.9856(3) 0.0597(2) 0.12748(16) 0.0591(8) Uani 0.897(3) 1 d . U P C 2
N1 N 0.3637(3) 0.1537(2) 0.2437(3) 0.0223(7) Uani 0.891(5) 1 d D . P A 1
N2 N 0.1624(3) 0.3539(2) 0.2230(3) 0.0193(7) Uani 0.863(6) 1 d D . P A 1
F1A F 1.1499(2) 0.1045(2) 0.02740(18) 0.0641(8) Uani 0.897(3) 1 d . U P C 2
F3A F 1.0776(3) -0.08339(19) 0.02858(17) 0.0710(9) Uani 0.897(3) 1 d . U P C 2
C19 C 0.1735(4) 0.4417(3) 0.2971(3) 0.0217(9) Uani 0.863(6) 1 d D . P A 1
H19 H 0.233869 0.463837 0.351331 0.026 Uiso 0.863(6) 1 calc R U P A 1
C22 C -0.0019(6) 0.3789(5) 0.1452(4) 0.0209(12) Uani 0.863(6) 1 d D . P A 1
C7 C 0.5755(4) -0.1093(3) 0.2660(2) 0.0192(7) Uani 0.891(5) 1 d D . P A 1
C5 C 0.4429(3) 0.1911(3) 0.3252(3) 0.0248(9) Uani 0.891(5) 1 d D . P A 1
H5 H 0.442882 0.252810 0.375062 0.030 Uiso 0.891(5) 1 calc R U P A 1
C21 C 0.0080(4) 0.4728(3) 0.2200(3) 0.0188(10) Uani 0.863(6) 1 d D . P A 1
C23 C 0.0756(4) 0.3235(3) 0.1478(4) 0.0206(9) Uani 0.863(6) 1 d D . P A 1
H23 H 0.067153 0.261691 0.094506 0.025 Uiso 0.863(6) 1 calc R U P A 1
C25 C -0.0190(4) 0.6463(3) 0.2408(2) 0.0182(7) Uani 0.863(6) 1 d D . P A 1
C1 C 0.3623(3) 0.0649(3) 0.1747(3) 0.0253(9) Uani 0.891(5) 1 d D . P A 1
H1 H 0.306845 0.037611 0.116630 0.030 Uiso 0.891(5) 1 calc R U P A 1
C20 C 0.0998(4) 0.5012(3) 0.2972(3) 0.0197(9) Uani 0.863(6) 1 d D . P A 1
C3 C 0.5280(4) 0.0509(3) 0.2690(2) 0.0193(9) Uani 0.891(5) 1 d D . P A 1
C2 C 0.4398(4) 0.0121(3) 0.1863(3) 0.0211(9) Uani 0.891(5) 1 d D . P A 1
C6 C 0.6162(4) 0.0009(3) 0.2828(2) 0.0190(7) Uani 0.891(5) 1 d D . P A 1
C4 C 0.5240(5) 0.1428(4) 0.3388(3) 0.0224(11) Uani 0.891(5) 1 d D . P A 1
C24 C -0.0696(4) 0.5355(3) 0.2171(3) 0.0187(8) Uani 0.863(6) 1 d D . P A 1
C31 C -0.2006(4) 0.4804(3) 0.1832(2) 0.0172(7) Uani 0.863(6) 1 d D . P A 1
C13 C 0.7448(3) 0.0643(3) 0.3139(2) 0.0195(7) Uani 0.891(5) 1 d D . P A 1
C11 C 0.4342(3) -0.2577(3) 0.2901(2) 0.0240(7) Uani 0.891(5) 1 d D . P A 1
H11 H 0.367567 -0.284688 0.318168 0.029 Uiso 0.891(5) 1 calc R U P A 1
C29 C -0.0336(4) 0.8214(3) 0.3105(2) 0.0233(8) Uani 0.863(6) 1 d D . P A 1
H29 H -0.074940 0.866327 0.345785 0.028 Uiso 0.863(6) 1 calc R U P A 1
C9 C 0.5926(3) -0.2827(3) 0.1955(2) 0.0232(7) Uani 0.891(5) 1 d D . P A 1
H9 H 0.632578 -0.327286 0.157706 0.028 Uiso 0.891(5) 1 calc R U P A 1
C27 C 0.1323(4) 0.7954(3) 0.2263(2) 0.0247(8) Uani 0.863(6) 1 d D . P A 1
H27 H 0.203664 0.822344 0.202831 0.030 Uiso 0.863(6) 1 calc R U P A 1
C14 C 0.8183(3) 0.0620(3) 0.3899(2) 0.0200(7) Uani 0.891(5) 1 d D . P A 1
C8 C 0.6334(4) -0.1782(3) 0.2128(2) 0.0196(7) Uani 0.891(5) 1 d D . P A 1
C32 C -0.2674(4) 0.4102(4) 0.2216(2) 0.0217(8) Uani 0.863(6) 1 d D . P A 1
C36 C -0.2653(3) 0.4876(3) 0.1062(2) 0.0188(7) Uani 0.863(6) 1 d D . P A 1
C17 C 0.9217(3) 0.1990(3) 0.3045(2) 0.0264(8) Uani 0.891(5) 1 d D . P A 1
H17 H 0.957343 0.246420 0.275386 0.032 Uiso 0.891(5) 1 calc R U P A 1
C18 C 0.8027(3) 0.1341(3) 0.2726(2) 0.0205(7) Uani 0.891(5) 1 d D . P A 1
C33 C -0.3875(3) 0.3481(3) 0.1844(2) 0.0254(8) Uani 0.863(6) 1 d D . P A 1
H33 H -0.430147 0.301831 0.212395 0.030 Uiso 0.863(6) 1 calc R U P A 1
C12 C 0.4743(4) -0.1541(3) 0.3043(2) 0.0207(7) Uani 0.891(5) 1 d D . P A 1
C30 C -0.0772(4) 0.7166(3) 0.2919(3) 0.0205(8) Uani 0.863(6) 1 d D . P A 1
C15 C 0.9370(3) 0.1253(3) 0.4229(2) 0.0243(7) Uani 0.891(5) 1 d D . P A 1
H15 H 0.983267 0.122144 0.474427 0.029 Uiso 0.891(5) 1 calc R U P A 1
C28 C 0.0709(4) 0.8600(3) 0.2773(3) 0.0261(8) Uani 0.863(6) 1 d D . P A 1
C35 C -0.3845(3) 0.4253(3) 0.0667(2) 0.0234(8) Uani 0.863(6) 1 d D . P A 1
H35 H -0.424623 0.430739 0.013548 0.028 Uiso 0.863(6) 1 calc R U P A 1
C10 C 0.4925(4) -0.3221(3) 0.2341(2) 0.0250(7) Uani 0.891(5) 1 d D . P A 1
C26 C 0.0879(4) 0.6914(3) 0.2103(2) 0.0204(8) Uani 0.863(6) 1 d D . P A 1
C34 C -0.4441(3) 0.3552(3) 0.1053(3) 0.0249(8) Uani 0.863(6) 1 d D . P A 1
C16 C 0.9883(3) 0.1939(3) 0.3798(2) 0.0268(8) Uani 0.891(5) 1 d D . P A 1
Ag1A Ag 0.2426(3) 0.2500(2) 0.2721(4) 0.02775(10) Uani 0.0806(11) 1 d . U P A 2
Cl4A Cl -0.2430(18) 0.5348(16) 0.0509(8) 0.067(4) Uani 0.137(6) 1 d D U P A 2
Cl5A Cl -0.113(2) 0.3071(18) 0.0484(15) 0.062(7) Uani 0.137(6) 1 d D . P A 2
Cl7A Cl -0.2448(15) 0.6412(15) 0.3325(11) 0.062(4) Uani 0.137(6) 1 d D U P A 2
Cl1A Cl 0.0843(19) 0.6017(15) 0.4074(14) 0.057(5) Uani 0.137(6) 1 d D U P A 2
Cl3A Cl 0.1133(18) 0.5852(12) 0.1212(9) 0.060(3) Uani 0.137(6) 1 d D U P A 2
Cl Cl -0.222(2) 0.3782(19) 0.3272(16) 0.053(5) Uani 0.137(6) 1 d D U P A 2
Cl2A Cl 0.0758(16) 0.9638(12) 0.2906(12) 0.076(4) Uani 0.137(6) 1 d D U P A 2
Cl6A Cl -0.6244(15) 0.2449(16) 0.0765(11) 0.089(5) Uani 0.137(6) 1 d D U P A 2
N2A N 0.145(2) 0.3492(17) 0.2506(15) 0.026(7) Uiso 0.137(6) 1 d D . P A 2
C19A C 0.151(3) 0.441(2) 0.315(2) 0.045(14) Uiso 0.137(6) 1 d D . P A 2
H19A H 0.214749 0.473469 0.368491 0.054 Uiso 0.137(6) 1 calc R U P A 2
C22A C -0.013(4) 0.365(3) 0.155(2) 0.032(16) Uiso 0.137(6) 1 d D . P A 2
C21A C -0.016(2) 0.4572(17) 0.2263(15) 0.016(8) Uiso 0.137(6) 1 d D . P A 2
C23A C 0.066(3) 0.316(2) 0.1691(18) 0.035(13) Uiso 0.137(6) 1 d D . P A 2
H23A H 0.064720 0.253745 0.118571 0.042 Uiso 0.137(6) 1 calc R U P A 2
C25A C -0.057(2) 0.6208(14) 0.2338(17) 0.021(8) Uiso 0.137(6) 1 d D . P A 2
C20A C 0.068(2) 0.4903(17) 0.3086(14) 0.024(9) Uiso 0.137(6) 1 d D . P A 2
C24A C -0.1020(17) 0.5110(15) 0.2155(18) 0.017(8) Uiso 0.137(6) 1 d D . P A 2
C31A C -0.2298(18) 0.4503(19) 0.1851(17) 0.021(8) Uiso 0.137(6) 1 d D . P A 2
C29A C -0.075(2) 0.7939(16) 0.3062(19) 0.025(7) Uiso 0.137(6) 1 d D . P A 2
H29A H -0.117675 0.837146 0.341305 0.030 Uiso 0.137(6) 1 calc R U P A 2
C27A C 0.087(3) 0.7705(16) 0.216(2) 0.052(12) Uiso 0.137(6) 1 d D . P A 2
H27A H 0.153416 0.797614 0.188665 0.062 Uiso 0.137(6) 1 calc R U P A 2
C32A C -0.294(2) 0.380(2) 0.225(2) 0.036(10) Uiso 0.137(6) 1 d D . P A 2
C36A C -0.301(2) 0.456(2) 0.1084(17) 0.033(8) Uiso 0.137(6) 1 d D . P A 2
C33A C -0.4135(18) 0.317(2) 0.1934(16) 0.025(7) Uiso 0.137(6) 1 d D . P A 2
H33A H -0.452329 0.271426 0.223798 0.030 Uiso 0.137(6) 1 calc R U P A 2
C30A C -0.113(2) 0.6912(15) 0.2899(18) 0.017(7) Uiso 0.137(6) 1 d D . P A 2
C28A C 0.027(2) 0.8351(15) 0.272(2) 0.033(9) Uiso 0.137(6) 1 d D . P A 2
C35A C -0.421(2) 0.393(3) 0.078(2) 0.049(12) Uiso 0.137(6) 1 d D . P A 2
H35A H -0.468288 0.399593 0.029120 0.059 Uiso 0.137(6) 1 calc R U P A 2
C26A C 0.047(2) 0.6661(15) 0.2026(19) 0.029(9) Uiso 0.137(6) 1 d D . P A 2
C34A C -0.474(2) 0.322(2) 0.1158(19) 0.044(10) Uiso 0.137(6) 1 d D . P A 2
Cl20 Cl 0.7163(15) -0.1662(16) 0.1598(11) 0.056(4) Uani 0.109(5) 1 d D . P A 2
Cl9A Cl 0.7049(17) 0.1041(18) 0.1737(14) 0.050(4) Uani 0.109(5) 1 d D U P A 2
Cl17 Cl 0.3475(18) -0.1084(14) 0.3598(10) 0.057(4) Uani 0.109(5) 1 d D U P A 2
Cl18 Cl 0.600(2) 0.174(2) 0.4579(16) 0.088(9) Uani 0.109(5) 1 d D U P A 2
Cl19 Cl 0.7072(18) -0.0627(14) 0.4435(7) 0.054(4) Uani 0.109(5) 1 d D U P A 2
Cl8A Cl 0.394(2) -0.1091(19) 0.1006(18) 0.072(8) Uani 0.109(5) 1 d D U P A 2
Cl1B Cl 1.1016(13) 0.2357(15) 0.4378(11) 0.072(5) Uani 0.109(5) 1 d D U P A 2
Cl1C Cl 0.387(2) -0.4804(14) 0.2041(13) 0.068(4) Uani 0.109(5) 1 d D U P A 2
N1A N 0.343(3) 0.149(2) 0.272(2) 0.050(13) Uiso 0.109(5) 1 d D . P A 2
C7A C 0.538(2) -0.1355(15) 0.2668(19) 0.012(7) Uiso 0.109(5) 1 d D . P A 2
C5A C 0.431(3) 0.183(2) 0.347(2) 0.024(11) Uiso 0.109(5) 1 d D . P A 2
H5A H 0.438900 0.244626 0.399935 0.029 Uiso 0.109(5) 1 calc R U P A 2
C1A C 0.339(2) 0.0627(19) 0.1984(17) 0.010(7) Uiso 0.109(5) 1 d D . P A 2
H1A H 0.283612 0.041853 0.141630 0.012 Uiso 0.109(5) 1 calc R U P A 2
C3A C 0.503(2) 0.0333(18) 0.2779(16) 0.013(9) Uiso 0.109(5) 1 d D . P A 2
C2A C 0.411(3) 0.002(2) 0.199(2) 0.041(16) Uiso 0.109(5) 1 d D . P A 2
C6A C 0.5849(19) -0.0272(16) 0.279(2) 0.018(9) Uiso 0.109(5) 1 d D . P A 2
C4A C 0.509(4) 0.128(3) 0.348(2) 0.035(19) Uiso 0.109(5) 1 d D . P A 2
C13A C 0.7130(19) 0.034(2) 0.3152(17) 0.013(7) Uiso 0.109(5) 1 d D . P A 2
C9A C 0.380(3) -0.2871(18) 0.276(2) 0.047(11) Uiso 0.109(5) 1 d D . P A 2
H9A H 0.309657 -0.313723 0.300777 0.056 Uiso 0.109(5) 1 calc R U P A 2
C11A C 0.545(3) -0.3092(17) 0.193(2) 0.023(8) Uiso 0.109(5) 1 d D . P A 2
H11A H 0.589212 -0.353458 0.162296 0.028 Uiso 0.109(5) 1 calc R U P A 2
C14A C 0.779(2) 0.026(2) 0.3930(18) 0.028(8) Uiso 0.109(5) 1 d D . P A 2
C12A C 0.589(3) -0.2070(17) 0.205(2) 0.035(11) Uiso 0.109(5) 1 d D . P A 2
C17A C 0.897(2) 0.167(3) 0.311(2) 0.044(13) Uiso 0.109(5) 1 d D . P A 2
H17A H 0.937734 0.214070 0.283299 0.053 Uiso 0.109(5) 1 calc R U P A 2
C18A C 0.779(2) 0.103(3) 0.277(2) 0.028(11) Uiso 0.109(5) 1 d D . P A 2
C8A C 0.426(3) -0.1832(18) 0.291(3) 0.056(14) Uiso 0.109(5) 1 d D . P A 2
C15A C 0.896(2) 0.089(2) 0.4287(19) 0.026(7) Uiso 0.109(5) 1 d D . P A 2
H15A H 0.936835 0.085563 0.482448 0.031 Uiso 0.109(5) 1 calc R U P A 2
C10A C 0.441(3) -0.3504(17) 0.223(3) 0.049(12) Uiso 0.109(5) 1 d D . P A 2
C16A C 0.9557(19) 0.157(2) 0.3895(18) 0.021(7) Uiso 0.109(5) 1 d D . P A 2
F4 F 0.649(3) 0.602(3) 0.524(4) 0.091(17) Uani 0.097(12) 1 d . U P B 1
F5 F 0.586(4) 0.426(4) 0.524(4) 0.082(14) Uani 0.097(12) 1 d . U P B 1
F6 F 0.500(5) 0.438(4) 0.373(3) 0.070(13) Uani 0.097(12) 1 d . U P B 1
F3 F 0.931(2) -0.1120(17) 0.0325(15) 0.0710(9) Uani 0.103(3) 1 d . U P C 1
F1 F 1.1631(17) 0.0194(19) 0.0014(16) 0.0641(8) Uani 0.103(3) 1 d . U P C 1
F2 F 1.050(3) 0.087(2) 0.1304(17) 0.0591(8) Uani 0.103(3) 1 d . U P C 1

loop_
_atom_site_aniso_label
_atom_site_aniso_U_11
_atom_site_aniso_U_22
_atom_site_aniso_U_33
_atom_site_aniso_U_23
_atom_site_aniso_U_13
_atom_site_aniso_U_12
Sb1 0.02059(13) 0.01916(13) 0.02514(13) 0.00273(10) 0.00074(10) 0.00536(10)
Sb2 0.01938(13) 0.01651(13) 0.03139(14) 0.00262(10) -0.00287(10) 0.00512(10)
Ag1 0.02374(13) 0.02435(12) 0.0411(2) 0.01378(12) 0.00168(12) 0.01518(9)
Cl5 0.0202(7) 0.0229(6) 0.0277(5) 0.0063(4) 0.0077(5) 0.0090(4)
Cl8 0.0248(7) 0.0331(8) 0.0284(5) 0.0182(5) -0.0001(5) 0.0071(5)
Cl3 0.0259(6) 0.0216(5) 0.0292(5) 0.0074(4) 0.0105(4) 0.0124(4)
Cl16 0.0269(6) 0.0258(6) 0.0235(5) 0.0113(4) 0.0026(4) 0.0117(4)
Cl2 0.0361(6) 0.0248(6) 0.0240(5) -0.0008(4) -0.0057(4) 0.0172(4)
Cl10 0.0398(7) 0.0312(9) 0.0227(7) -0.0011(6) -0.0081(5) 0.0243(6)
Cl6 0.0259(6) 0.0303(6) 0.0259(4) 0.0151(4) 0.0040(4) 0.0114(4)
Cl13 0.0287(8) 0.0265(7) 0.0284(7) 0.0064(6) 0.0095(6) 0.0140(5)
Cl9 0.0351(9) 0.0242(6) 0.0277(7) 0.0005(4) -0.0081(6) 0.0146(6)
Cl11 0.0258(6) 0.0255(6) 0.0291(6) 0.0109(4) 0.0099(5) 0.0143(5)
Cl1 0.0444(9) 0.0284(7) 0.0274(6) -0.0031(5) -0.0088(6) 0.0220(6)
Cl14 0.0307(8) 0.0336(9) 0.0320(6) 0.0189(6) 0.0041(5) 0.0107(6)
Cl12 0.0486(9) 0.0170(6) 0.0487(7) 0.0133(5) 0.0098(6) 0.0110(6)
Cl15 0.0194(5) 0.0403(7) 0.0403(7) 0.0065(5) -0.0019(4) 0.0013(4)
Cl7 0.0243(6) 0.0518(7) 0.0379(6) 0.0201(5) -0.0077(4) -0.0089(5)
Cl4 0.0504(9) 0.0183(6) 0.0823(9) 0.0210(6) 0.0325(8) 0.0157(6)
F6A 0.045(2) 0.0233(13) 0.0330(14) 0.0008(9) -0.0061(14) 0.0113(12)
F4A 0.0473(18) 0.0250(12) 0.0507(17) 0.0143(10) 0.0031(13) -0.0041(10)
F5A 0.0341(19) 0.0570(19) 0.0505(16) 0.0080(12) -0.0011(13) 0.0315(16)
F2A 0.076(2) 0.073(2) 0.0278(11) 0.0044(11) 0.0111(14) 0.0413(18)
N1 0.0211(14) 0.0168(15) 0.0341(16) 0.0103(13) 0.0043(14) 0.0127(11)
N2 0.0182(15) 0.0197(15) 0.0276(17) 0.0131(13) 0.0060(14) 0.0119(11)
F1A 0.0388(13) 0.0513(16) 0.0752(17) 0.0137(13) 0.0104(11) -0.0114(11)
F3A 0.103(2) 0.0483(15) 0.0563(14) -0.0012(11) -0.0293(14) 0.0491(15)
C19 0.0187(18) 0.022(2) 0.0272(18) 0.0117(16) 0.0007(19) 0.0086(14)
C22 0.022(2) 0.0211(19) 0.024(2) 0.011(2) 0.0002(18) 0.0112(16)
C7 0.0169(18) 0.0161(16) 0.0253(17) 0.0085(14) 0.0029(13) 0.0057(15)
C5 0.0260(19) 0.0206(19) 0.0285(19) 0.0076(17) 0.0034(18) 0.0110(14)
C21 0.0151(18) 0.0145(17) 0.031(2) 0.0120(16) 0.0061(15) 0.0059(15)
C23 0.023(2) 0.0172(19) 0.0250(18) 0.0079(18) 0.0062(17) 0.0114(13)
C25 0.0142(18) 0.0159(16) 0.0215(17) 0.0045(13) -0.0024(14) 0.0045(16)
C1 0.0231(18) 0.0260(19) 0.029(2) 0.0116(15) 0.0033(17) 0.0106(14)
C20 0.0146(18) 0.0171(18) 0.0256(18) 0.0069(14) 0.0014(15) 0.0041(14)
C3 0.0175(16) 0.0162(16) 0.0282(19) 0.0120(15) 0.0059(14) 0.0064(14)
C2 0.0218(18) 0.0156(17) 0.0257(17) 0.0044(14) 0.0030(17) 0.0100(13)
C6 0.0210(18) 0.0150(17) 0.0202(17) 0.0044(14) 0.0026(14) 0.0078(16)
C4 0.0243(19) 0.0167(17) 0.024(2) 0.006(2) -0.0005(17) 0.0065(15)
C24 0.0146(17) 0.0193(18) 0.0206(18) 0.0070(15) 0.0013(14) 0.0042(16)
C31 0.0168(17) 0.0128(18) 0.0222(17) 0.0049(14) 0.0034(13) 0.0071(15)
C13 0.0173(16) 0.0151(18) 0.0254(17) 0.0064(14) 0.0046(13) 0.0057(14)
C11 0.0216(18) 0.0224(17) 0.0295(17) 0.0115(13) 0.0060(14) 0.0070(14)
C29 0.025(2) 0.0179(18) 0.0268(19) 0.0053(15) -0.0013(17) 0.0115(18)
C9 0.0183(19) 0.0206(17) 0.0338(18) 0.0087(14) 0.0070(15) 0.0125(15)
C27 0.024(2) 0.0196(17) 0.0296(19) 0.0098(14) 0.0005(16) 0.0054(16)
C14 0.0217(17) 0.0199(18) 0.0207(15) 0.0086(13) 0.0052(13) 0.0088(15)
C8 0.0181(18) 0.0178(16) 0.0232(16) 0.0066(13) 0.0010(13) 0.0081(15)
C32 0.0210(17) 0.023(2) 0.0230(19) 0.0093(16) 0.0017(14) 0.0098(16)
C36 0.0193(17) 0.0164(18) 0.0227(17) 0.0076(14) 0.0054(13) 0.0082(15)
C17 0.0249(17) 0.022(2) 0.0288(18) 0.0089(15) 0.0040(14) 0.0040(14)
C18 0.0213(17) 0.019(2) 0.0235(17) 0.0087(15) 0.0017(13) 0.0092(14)
C33 0.0226(18) 0.0187(19) 0.0326(19) 0.0110(16) 0.0072(15) 0.0017(14)
C12 0.0213(18) 0.0183(15) 0.0228(16) 0.0050(12) 0.0031(14) 0.0105(15)
C30 0.018(2) 0.0182(18) 0.0259(19) 0.0073(15) 0.0026(15) 0.0078(17)
C15 0.0198(18) 0.029(2) 0.0203(16) 0.0084(15) -0.0027(13) 0.0050(16)
C28 0.028(2) 0.0160(17) 0.033(2) 0.0082(15) -0.0014(16) 0.0063(17)
C35 0.0183(17) 0.028(2) 0.0238(17) 0.0065(15) 0.0007(14) 0.0128(16)
C10 0.027(2) 0.0142(16) 0.0368(19) 0.0105(14) 0.0048(16) 0.0095(15)
C26 0.019(2) 0.0188(17) 0.0234(18) 0.0068(13) -0.0002(15) 0.0075(16)
C34 0.0152(16) 0.022(2) 0.0298(19) 0.0032(17) 0.0011(15) 0.0039(15)
C16 0.0203(16) 0.027(2) 0.0277(17) 0.0092(15) 0.0001(13) 0.0011(14)
Ag1A 0.02374(13) 0.02435(12) 0.0411(2) 0.01378(12) 0.00168(12) 0.01518(9)
Cl4A 0.077(10) 0.092(11) 0.047(5) 0.019(7) 0.010(6) 0.059(8)
Cl5A 0.095(11) 0.056(12) 0.043(6) 0.011(6) 0.001(5) 0.047(8)
Cl7A 0.060(9) 0.065(10) 0.048(5) -0.010(6) -0.008(6) 0.040(7)
Cl1A 0.068(12) 0.056(7) 0.039(5) 0.001(5) -0.009(7) 0.033(8)
Cl3A 0.080(10) 0.056(7) 0.052(6) 0.012(5) 0.015(6) 0.043(7)
Cl 0.043(9) 0.077(14) 0.039(5) 0.020(7) -0.006(5) 0.027(8)
Cl2A 0.064(9) 0.049(7) 0.111(8) 0.023(6) 0.014(7) 0.020(6)
Cl6A 0.066(9) 0.112(13) 0.065(7) 0.004(7) -0.020(6) 0.036(8)
Cl20 0.034(8) 0.063(10) 0.068(7) 0.014(7) 0.011(6) 0.025(7)
Cl9A 0.034(7) 0.074(13) 0.051(6) 0.039(8) 0.010(5) 0.012(7)
Cl17 0.059(9) 0.061(9) 0.054(6) 0.017(6) 0.009(6) 0.033(7)
Cl18 0.102(15) 0.086(17) 0.064(10) 0.002(9) 0.001(9) 0.049(12)
Cl19 0.070(10) 0.063(9) 0.035(4) 0.009(5) -0.002(5) 0.042(8)
Cl8A 0.088(17) 0.049(8) 0.065(10) 0.012(7) -0.009(9) 0.018(10)
Cl1B 0.042(7) 0.086(11) 0.061(7) 0.008(7) -0.009(5) 0.007(7)
Cl1C 0.085(12) 0.061(10) 0.079(8) 0.040(8) 0.021(9) 0.035(9)
F4 0.05(2) 0.07(2) 0.10(3) 0.013(19) 0.008(19) -0.012(15)
F5 0.036(19) 0.08(3) 0.11(3) -0.008(19) 0.007(17) 0.038(18)
F6 0.09(3) 0.12(3) 0.011(13) 0.014(15) 0.015(17) 0.05(2)
F3 0.103(2) 0.0483(15) 0.0563(14) -0.0012(11) -0.0293(14) 0.0491(15)
F1 0.0388(13) 0.0513(16) 0.0752(17) 0.0137(13) 0.0104(11) -0.0114(11)
F2 0.076(2) 0.073(2) 0.0278(11) 0.0044(11) 0.0111(14) 0.0413(18)

loop_
_atom_type_symbol
_atom_type_description
_atom_type_scat_dispersion_real
_atom_type_scat_dispersion_imag
_atom_type_scat_source
C C 0.0033 0.0016 'International Tables Vol C Tables 4.2.6.8 and 6.1.1.4'
H H 0.0000 0.0000 'International Tables Vol C Tables 4.2.6.8 and 6.1.1.4'
Ag Ag -0.8971 1.1015 'International Tables Vol C Tables 4.2.6.8 and 6.1.1.4'
Cl Cl 0.1484 0.1585 'International Tables Vol C Tables 4.2.6.8 and 6.1.1.4'
F F 0.0171 0.0103 'International Tables Vol C Tables 4.2.6.8 and 6.1.1.4'
N N 0.0061 0.0033 'International Tables Vol C Tables 4.2.6.8 and 6.1.1.4'
Sb Sb -0.5866 1.5461 'International Tables Vol C Tables 4.2.6.8 and 6.1.1.4'

loop_
_exptl_crystal_face_index_h
_exptl_crystal_face_index_k
_exptl_crystal_face_index_l
_exptl_crystal_face_perp_dist
8 10 -17 0.0172
-8 -10 17 0.0210
14 -8 -8 0.0170
-15 8 7 0.0306
-10 -8 -5 0.0759
11 6 6 0.1062
4 -19 13 0.0180
-3 20 -13 0.0157

loop_
_geom_angle_atom_site_label_1
_geom_angle_atom_site_label_2
_geom_angle_atom_site_label_3
_geom_angle
_geom_angle_site_symmetry_1
_geom_angle_site_symmetry_3
_geom_angle_publ_flag
F2A Sb1 F2A 180.0 2_755 . ?
F2A Sb1 F1A 87.19(12) . . ?
F2A Sb1 F1A 92.81(12) 2_755 . ?
F2A Sb1 F3A 89.24(12) 2_755 . ?
F2A Sb1 F3A 90.76(12) . . ?
F2A Sb1 F2 157.6(8) . 2_755 ?
F2A Sb1 F2 22.4(8) 2_755 2_755 ?
F1A Sb1 F2 114.6(9) . 2_755 ?
F1A Sb1 F2 65.4(9) 2_755 2_755 ?
F3A Sb1 F1A 89.65(13) . . ?
F3A Sb1 F1A 90.35(13) 2_755 . ?
F3A Sb1 F3A 180.0 2_755 . ?
F3A Sb1 F2 85.6(9) 2_755 2_755 ?
F3A Sb1 F2 94.4(9) . 2_755 ?
F3 Sb1 F2A 76.3(7) 2_755 2_755 ?
F3 Sb1 F2A 103.7(7) . 2_755 ?
F3 Sb1 F1A 137.7(6) 2_755 2_755 ?
F3 Sb1 F1A 42.3(6) . 2_755 ?
F3 Sb1 F3A 127.3(7) . 2_755 ?
F3 Sb1 F3A 52.7(7) 2_755 2_755 ?
F3 Sb1 F3 180.0 2_755 . ?
F3 Sb1 F2 89.5(11) 2_755 . ?
F3 Sb1 F2 90.5(11) 2_755 2_755 ?
F3 Sb1 F2 90.5(11) . . ?
F3 Sb1 F2 89.5(11) . 2_755 ?
F1 Sb1 F2A 104.5(7) 2_755 2_755 ?
F1 Sb1 F2A 75.5(7) . 2_755 ?
F1 Sb1 F1A 38.5(8) 2_755 2_755 ?
F1 Sb1 F1A 141.5(8) . 2_755 ?
F1 Sb1 F3A 56.0(8) 2_755 2_755 ?
F1 Sb1 F3A 124.0(8) . 2_755 ?
F1 Sb1 F3 108.6(11) . . ?
F1 Sb1 F3 71.4(11) . 2_755 ?
F1 Sb1 F3 71.4(11) 2_755 . ?
F1 Sb1 F3 108.6(11) 2_755 2_755 ?
F1 Sb1 F1 180.0 2_755 . ?
F1 Sb1 F2 96.4(11) . 2_755 ?
F1 Sb1 F2 83.6(11) . . ?
F1 Sb1 F2 96.4(11) 2_755 . ?
F1 Sb1 F2 83.6(11) 2_755 2_755 ?
F2 Sb1 F2 180.0 2_755 . ?
F6A Sb2 F6A 180.0 2_666 . ?
F4A Sb2 F6A 88.78(14) 2_666 . ?
F4A Sb2 F6A 91.22(13) . . ?
F4A Sb2 F5A 89.86(13) 2_666 . ?
F4A Sb2 F5A 90.14(13) . . ?
F5A Sb2 F6A 90.71(15) . . ?
F5A Sb2 F6A 89.29(15) 2_666 . ?
F5A Sb2 F5A 180.0 2_666 . ?
F4 Sb2 F6A 68.5(15) . 2_666 ?
F4 Sb2 F6A 111.5(15) 2_666 2_666 ?
F4 Sb2 F4A 148(2) . 2_666 ?
F4 Sb2 F4A 32(2) 2_666 2_666 ?
F4 Sb2 F5A 66.8(17) 2_666 2_666 ?
F4 Sb2 F5A 113.2(17) . 2_666 ?
F4 Sb2 F4 180.0 . 2_666 ?
F5 Sb2 F6A 82.4(14) . 2_666 ?
F5 Sb2 F6A 97.6(14) 2_666 2_666 ?
F5 Sb2 F4A 112.2(18) 2_666 2_666 ?
F5 Sb2 F4A 67.8(18) . 2_666 ?
F5 Sb2 F5A 157(2) . 2_666 ?
F5 Sb2 F5A 23(2) 2_666 2_666 ?
F5 Sb2 F4 94.9(17) . 2_666 ?
F5 Sb2 F4 85.1(17) 2_666 2_666 ?
F5 Sb2 F4 85.1(17) . . ?
F5 Sb2 F4 94.9(17) 2_666 . ?
F5 Sb2 F5 179.999(15) . 2_666 ?
F5 Sb2 F6 90(2) . 2_666 ?
F5 Sb2 F6 90(2) 2_666 2_666 ?
F5 Sb2 F6 90(2) 2_666 . ?
F5 Sb2 F6 90(2) . . ?
F6 Sb2 F6A 163.0(18) . 2_666 ?
F6 Sb2 F6A 17.0(18) 2_666 2_666 ?
F6 Sb2 F4A 80.0(18) 2_666 2_666 ?
F6 Sb2 F4A 100.0(18) . 2_666 ?
F6 Sb2 F5A 78.0(16) 2_666 2_666 ?
F6 Sb2 F5A 102.0(16) . 2_666 ?
F6 Sb2 F4 84.2(17) . 2_666 ?
F6 Sb2 F4 84.2(17) 2_666 . ?
F6 Sb2 F4 95.8(17) 2_666 2_666 ?
F6 Sb2 F4 95.8(17) . . ?
F6 Sb2 F6 180.0 2_666 . ?
N2 Ag1 N1 175.98(12) . . ?
C5 N1 Ag1 116.8(2) . . ?
C1 N1 Ag1 124.6(2) . . ?
C1 N1 C5 118.4(3) . . ?
C19 N2 Ag1 122.6(2) . . ?
C23 N2 Ag1 118.8(2) . . ?
C23 N2 C19 118.0(3) . . ?
N2 C19 H19 119.0 . . ?
N2 C19 C20 122.1(3) . . ?
C20 C19 H19 119.0 . . ?
C21 C22 Cl10 122.6(3) . . ?
C23 C22 Cl10 115.2(3) . . ?
C23 C22 C21 122.0(3) . . ?
C8 C7 C6 123.1(3) . . ?
C8 C7 C12 115.3(3) . . ?
C12 C7 C6 121.5(3) . . ?
N1 C5 H5 118.9 . . ?
N1 C5 C4 122.2(3) . . ?
C4 C5 H5 118.9 . . ?
C22 C21 C24 123.1(3) . . ?
C20 C21 C22 113.7(3) . . ?
C20 C21 C24 123.3(3) . . ?
N2 C23 C22 122.2(3) . . ?
N2 C23 H23 118.9 . . ?
C22 C23 H23 118.9 . . ?
C30 C25 C24 122.4(4) . . ?
C26 C25 C24 122.7(3) . . ?
C26 C25 C30 114.8(4) . . ?
N1 C1 H1 119.3 . . ?
N1 C1 C2 121.5(3) . . ?
C2 C1 H1 119.3 . . ?
C19 C20 Cl9 117.1(3) . . ?
C19 C20 C21 122.0(3) . . ?
C21 C20 Cl9 120.8(3) . . ?
C2 C3 C6 124.2(3) . . ?
C4 C3 C2 113.9(3) . . ?
C4 C3 C6 121.9(3) . . ?
C1 C2 Cl1 116.7(3) . . ?
C1 C2 C3 122.0(3) . . ?
C3 C2 Cl1 121.1(2) . . ?
C7 C6 C3 120.2(4) . . ?
C7 C6 C13 121.4(3) . . ?
C13 C6 C3 118.4(3) . . ?
C5 C4 Cl2 116.5(3) . . ?
C5 C4 C3 122.0(3) . . ?
C3 C4 Cl2 121.5(3) . . ?
C21 C24 C31 117.3(4) . . ?
C25 C24 C21 121.6(4) . . ?
C25 C24 C31 121.0(3) . . ?
C32 C31 C24 121.2(3) . . ?
C32 C31 C36 115.5(3) . . ?
C36 C31 C24 123.1(4) . . ?
C14 C13 C6 122.5(3) . . ?
C18 C13 C6 122.1(3) . . ?
C18 C13 C14 115.3(3) . . ?
C12 C11 H11 120.5 . . ?
C12 C11 C10 118.9(3) . . ?
C10 C11 H11 120.5 . . ?
C30 C29 H29 120.5 . . ?
C28 C29 H29 120.5 . . ?
C28 C29 C30 118.9(3) . . ?
C8 C9 H9 120.4 . . ?
C8 C9 C10 119.2(3) . . ?
C10 C9 H9 120.4 . . ?
C28 C27 H27 120.6 . . ?
C26 C27 H27 120.6 . . ?
C26 C27 C28 118.8(4) . . ?
C13 C14 Cl6 121.0(3) . . ?
C15 C14 Cl6 116.1(2) . . ?
C15 C14 C13 122.8(3) . . ?
C7 C8 Cl5 120.0(3) . . ?
C9 C8 Cl5 117.2(2) . . ?
C9 C8 C7 122.7(4) . . ?
C31 C32 Cl14 120.2(3) . . ?
C33 C32 Cl14 116.8(4) . . ?
C33 C32 C31 122.9(3) . . ?
C31 C36 Cl16 120.4(3) . . ?
C35 C36 Cl16 116.9(3) . . ?
C35 C36 C31 122.6(4) . . ?
C18 C17 H17 120.6 . . ?
C18 C17 C16 118.8(4) . . ?
C16 C17 H17 120.6 . . ?
C13 C18 Cl8 120.4(3) . . ?
C17 C18 Cl8 116.3(3) . . ?
C17 C18 C13 123.1(3) . . ?
C32 C33 H33 120.7 . . ?
C32 C33 C34 118.6(4) . . ?
C34 C33 H33 120.7 . . ?
C7 C12 Cl3 120.4(2) . . ?
C11 C12 Cl3 116.5(3) . . ?
C11 C12 C7 122.8(3) . . ?
C25 C30 Cl13 120.2(3) . . ?
C29 C30 Cl13 116.6(3) . . ?
C29 C30 C25 123.1(4) . . ?
C14 C15 H15 120.5 . . ?
C14 C15 C16 119.0(3) . . ?
C16 C15 H15 120.5 . . ?
C29 C28 Cl12 119.6(3) . . ?
C29 C28 C27 121.0(4) . . ?
C27 C28 Cl12 119.4(4) . . ?
C36 C35 H35 120.4 . . ?
C34 C35 C36 119.2(3) . . ?
C34 C35 H35 120.4 . . ?
C11 C10 Cl4 118.9(3) . . ?
C11 C10 C9 120.9(3) . . ?
C9 C10 Cl4 120.2(2) . . ?
C25 C26 Cl11 120.1(3) . . ?
C27 C26 Cl11 116.4(3) . . ?
C27 C26 C25 123.4(3) . . ?
C33 C34 Cl15 119.3(3) . . ?
C35 C34 Cl15 119.7(3) . . ?
C35 C34 C33 121.0(3) . . ?
C17 C16 Cl7 120.2(3) . . ?
C17 C16 C15 121.0(3) . . ?
C15 C16 Cl7 118.8(2) . . ?
N1A Ag1A N2A 171.4(10) . . ?
C19A N2A Ag1A 124.9(15) . . ?
C19A N2A C23A 115.2(19) . . ?
C23A N2A Ag1A 119.7(15) . . ?
N2A C19A H19A 118.4 . . ?
N2A C19A C20A 123(2) . . ?
C20A C19A H19A 118.4 . . ?
C21A C22A Cl5A 120.9(16) . . ?
C23A C22A Cl5A 117.5(16) . . ?
C23A C22A C21A 121.5(17) . . ?
C22A C21A C24A 123.4(16) . . ?
C20A C21A C22A 112.8(14) . . ?
C20A C21A C24A 123.8(16) . . ?
N2A C23A C22A 124(2) . . ?
N2A C23A H23A 118.0 . . ?
C22A C23A H23A 118.0 . . ?
C30A C25A C24A 122.1(15) . . ?
C26A C25A C24A 122.7(15) . . ?
C26A C25A C30A 115.1(14) . . ?
C19A C20A Cl1A 114.6(15) . . ?
C19A C20A C21A 122.6(16) . . ?
C21A C20A Cl1A 122.7(15) . . ?
C25A C24A C21A 120.0(16) . . ?
C31A C24A C21A 117.7(16) . . ?
C31A C24A C25A 122.3(16) . . ?
C32A C31A C24A 124.2(15) . . ?
C32A C31A C36A 114.3(14) . . ?
C36A C31A C24A 121.4(16) . . ?
C30A C29A H29A 120.0 . . ?
C30A C29A C28A 120.1(17) . . ?
C28A C29A H29A 120.0 . . ?
C28A C27A H27A 120.5 . . ?
C26A C27A H27A 120.5 . . ?
C26A C27A C28A 118.9(18) . . ?
C31A C32A Cl 118.3(14) . . ?
C33A C32A Cl 116.1(15) . . ?
C33A C32A C31A 125.5(16) . . ?
C31A C36A Cl4A 122.2(14) . . ?
C35A C36A Cl4A 117.8(15) . . ?
C35A C36A C31A 119.9(16) . . ?
C32A C33A H33A 121.7 . . ?
C34A C33A C32A 116.7(17) . . ?
C34A C33A H33A 121.7 . . ?
C25A C30A Cl7A 118.3(13) . . ?
C29A C30A Cl7A 118.6(14) . . ?
C29A C30A C25A 123.0(16) . . ?
C29A C28A Cl2A 120.7(15) . . ?
C29A C28A C27A 119.9(16) . . ?
C27A C28A Cl2A 119.2(16) . . ?
C36A C35A H35A 119.0 . . ?
C34A C35A C36A 122.1(19) . . ?
C34A C35A H35A 119.0 . . ?
C25A C26A Cl3A 118.8(14) . . ?
C25A C26A C27A 122.6(16) . . ?
C27A C26A Cl3A 117.2(15) . . ?
C33A C34A Cl6A 117.6(16) . . ?
C35A C34A Cl6A 120.8(16) . . ?
C35A C34A C33A 121.2(17) . . ?
C5A N1A Ag1A 116.5(17) . . ?
C1A N1A Ag1A 126.7(17) . . ?
C1A N1A C5A 116(2) . . ?
C12A C7A C6A 118.7(17) . . ?
C8A C7A C6A 125.5(16) . . ?
C8A C7A C12A 113.9(15) . . ?
N1A C5A H5A 119.7 . . ?
N1A C5A C4A 121(2) . . ?
C4A C5A H5A 119.7 . . ?
N1A C1A H1A 117.6 . . ?
N1A C1A C2A 124.8(19) . . ?
C2A C1A H1A 117.6 . . ?
C2A C3A C6A 122.1(16) . . ?
C4A C3A C2A 111.8(15) . . ?
C4A C3A C6A 126.0(17) . . ?
C1A C2A Cl8A 119.8(17) . . ?
C1A C2A C3A 120.8(17) . . ?
C3A C2A Cl8A 119.3(16) . . ?
C7A C6A C3A 121.5(17) . . ?
C7A C6A C13A 121.9(17) . . ?
C13A C6A C3A 115.1(17) . . ?
C5A C4A Cl18 112.8(17) . . ?
C5A C4A C3A 125.4(19) . . ?
C3A C4A Cl18 120.7(18) . . ?
C14A C13A C6A 121.5(17) . . ?
C18A C13A C6A 122.6(16) . . ?
C18A C13A C14A 116.0(15) . . ?
C8A C9A H9A 121.8 . . ?
C8A C9A C10A 116.4(18) . . ?
C10A C9A H9A 121.8 . . ?
C12A C11A H11A 118.4 . . ?
C10A C11A H11A 118.4 . . ?
C10A C11A C12A 123.2(19) . . ?
C13A C14A Cl19 119.8(14) . . ?
C15A C14A Cl19 120.2(15) . . ?
C15A C14A C13A 120.0(17) . . ?
C7A C12A Cl20 121.7(15) . . ?
C11A C12A Cl20 118.6(16) . . ?
C11A C12A C7A 119.0(17) . . ?
C18A C17A H17A 121.9 . . ?
C18A C17A C16A 116.2(18) . . ?
C16A C17A H17A 121.9 . . ?
C13A C18A Cl9A 116.8(14) . . ?
C17A C18A Cl9A 118.3(16) . . ?
C17A C18A C13A 124.9(17) . . ?
C7A C8A Cl17 120.2(15) . . ?
C9A C8A Cl17 113.9(15) . . ?
C9A C8A C7A 125.2(17) . . ?
C14A C15A H15A 119.1 . . ?
C14A C15A C16A 121.9(18) . . ?
C16A C15A H15A 119.1 . . ?
C9A C10A Cl1C 117.7(17) . . ?
C11A C10A Cl1C 121.8(16) . . ?
C11A C10A C9A 120.3(18) . . ?
C17A C16A Cl1B 118.9(17) . . ?
C15A C16A Cl1B 120.2(16) . . ?
C15A C16A C17A 120.9(17) . . ?

loop_
_geom_bond_atom_site_label_1
_geom_bond_atom_site_label_2
_geom_bond_distance
_geom_bond_site_symmetry_2
_geom_bond_publ_flag
Sb1 F2A 1.854(2) 2_755 ?
Sb1 F2A 1.854(2) . ?
Sb1 F1A 1.866(2) . ?
Sb1 F1A 1.866(2) 2_755 ?
Sb1 F3A 1.856(2) 2_755 ?
Sb1 F3A 1.856(2) . ?
Sb1 F3 1.84(3) 2_755 ?
Sb1 F3 1.84(3) . ?
Sb1 F1 1.83(2) 2_755 ?
Sb1 F1 1.83(2) . ?
Sb1 F2 1.89(2) 2_755 ?
Sb1 F2 1.89(2) . ?
Sb2 F6A 1.885(4) . ?
Sb2 F6A 1.885(4) 2_666 ?
Sb2 F4A 1.864(2) 2_666 ?
Sb2 F4A 1.864(2) . ?
Sb2 F5A 1.868(4) 2_666 ?
Sb2 F5A 1.868(4) . ?
Sb2 F4 1.84(3) . ?
Sb2 F4 1.84(3) 2_666 ?
Sb2 F5 1.78(4) 2_666 ?
Sb2 F5 1.78(5) . ?
Sb2 F6 1.81(4) 2_666 ?
Sb2 F6 1.81(4) . ?
Ag1 N1 2.158(2) . ?
Ag1 N2 2.157(3) . ?
Cl5 C8 1.727(4) . ?
Cl8 C18 1.733(3) . ?
Cl3 C12 1.734(3) . ?
Cl16 C36 1.725(4) . ?
Cl2 C4 1.735(3) . ?
Cl10 C22 1.724(3) . ?
Cl6 C14 1.746(4) . ?
Cl13 C30 1.749(5) . ?
Cl9 C20 1.731(3) . ?
Cl11 C26 1.733(3) . ?
Cl1 C2 1.725(3) . ?
Cl14 C32 1.735(4) . ?
Cl12 C28 1.716(4) . ?
Cl15 C34 1.727(4) . ?
Cl7 C16 1.725(3) . ?
Cl4 C10 1.721(4) . ?
N1 C5 1.343(4) . ?
N1 C1 1.342(4) . ?
N2 C19 1.340(5) . ?
N2 C23 1.340(4) . ?
C19 H19 0.9500 . ?
C19 C20 1.383(4) . ?
C22 C21 1.405(4) . ?
C22 C23 1.381(4) . ?
C7 C6 1.457(5) . ?
C7 C8 1.407(4) . ?
C7 C12 1.423(5) . ?
C5 H5 0.9500 . ?
C5 C4 1.377(4) . ?
C21 C20 1.404(4) . ?
C21 C24 1.468(4) . ?
C23 H23 0.9500 . ?
C25 C24 1.450(5) . ?
C25 C30 1.413(4) . ?
C25 C26 1.406(5) . ?
C1 H1 0.9500 . ?
C1 C2 1.384(4) . ?
C3 C2 1.412(4) . ?
C3 C6 1.465(4) . ?
C3 C4 1.399(4) . ?
C6 C13 1.465(5) . ?
C24 C31 1.470(5) . ?
C31 C32 1.406(6) . ?
C31 C36 1.410(4) . ?
C13 C14 1.417(4) . ?
C13 C18 1.399(6) . ?
C11 H11 0.9500 . ?
C11 C12 1.375(5) . ?
C11 C10 1.385(4) . ?
C29 H29 0.9500 . ?
C29 C30 1.378(5) . ?
C29 C28 1.378(6) . ?
C9 H9 0.9500 . ?
C9 C8 1.378(5) . ?
C9 C10 1.388(5) . ?
C27 H27 0.9500 . ?
C27 C28 1.385(4) . ?
C27 C26 1.376(5) . ?
C14 C15 1.373(5) . ?
C32 C33 1.389(5) . ?
C36 C35 1.385(5) . ?
C17 H17 0.9500 . ?
C17 C18 1.380(5) . ?
C17 C16 1.384(4) . ?
C33 H33 0.9500 . ?
C33 C34 1.389(5) . ?
C15 H15 0.9500 . ?
C15 C16 1.385(5) . ?
C35 H35 0.9500 . ?
C35 C34 1.380(6) . ?
Ag1A N2A 2.17(2) . ?
Ag1A N1A 2.12(3) . ?
Cl4A C36A 1.684(16) . ?
Cl5A C22A 1.728(16) . ?
Cl7A C30A 1.744(16) . ?
Cl1A C20A 1.733(16) . ?
Cl3A C26A 1.759(15) . ?
Cl C32A 1.740(16) . ?
Cl2A C28A 1.705(16) . ?
Cl6A C34A 1.726(16) . ?
N2A C19A 1.328(17) . ?
N2A C23A 1.352(17) . ?
C19A H19A 0.9500 . ?
C19A C20A 1.380(17) . ?
C22A C21A 1.410(16) . ?
C22A C23A 1.374(17) . ?
C21A C20A 1.395(16) . ?
C21A C24A 1.468(15) . ?
C23A H23A 0.9500 . ?
C25A C24A 1.448(16) . ?
C25A C30A 1.423(15) . ?
C25A C26A 1.387(16) . ?
C24A C31A 1.447(16) . ?
C31A C32A 1.408(17) . ?
C31A C36A 1.436(16) . ?
C29A H29A 0.9500 . ?
C29A C30A 1.356(16) . ?
C29A C28A 1.366(17) . ?
C27A H27A 0.9500 . ?
C27A C28A 1.399(17) . ?
C27A C26A 1.388(17) . ?
C32A C33A 1.380(17) . ?
C36A C35A 1.377(17) . ?
C33A H33A 0.9500 . ?
C33A C34A 1.377(17) . ?
C35A H35A 0.9500 . ?
C35A C34A 1.360(18) . ?
Cl20 C12A 1.696(17) . ?
Cl9A C18A 1.748(17) . ?
Cl17 C8A 1.726(17) . ?
Cl18 C4A 1.727(17) . ?
Cl19 C14A 1.753(17) . ?
Cl8A C2A 1.730(17) . ?
Cl1B C16A 1.703(16) . ?
Cl1C C10A 1.724(17) . ?
N1A C5A 1.343(18) . ?
N1A C1A 1.343(18) . ?
C7A C6A 1.449(16) . ?
C7A C12A 1.427(16) . ?
C7A C8A 1.409(17) . ?
C5A H5A 0.9500 . ?
C5A C4A 1.380(17) . ?
C1A H1A 0.9500 . ?
C1A C2A 1.379(17) . ?
C3A C2A 1.413(16) . ?
C3A C6A 1.477(16) . ?
C3A C4A 1.392(16) . ?
C6A C13A 1.460(16) . ?
C13A C14A 1.430(16) . ?
C13A C18A 1.389(17) . ?
C9A H9A 0.9500 . ?
C9A C8A 1.380(18) . ?
C9A C10A 1.382(18) . ?
C11A H11A 0.9500 . ?
C11A C12A 1.367(17) . ?
C11A C10A 1.355(18) . ?
C14A C15A 1.358(17) . ?
C17A H17A 0.9500 . ?
C17A C18A 1.377(18) . ?
C17A C16A 1.409(18) . ?
C15A H15A 0.9500 . ?
C15A C16A 1.366(18) . ?

loop_
_geom_torsion_atom_site_label_1
_geom_torsion_atom_site_label_2
_geom_torsion_atom_site_label_3
_geom_torsion_atom_site_label_4
_geom_torsion
_geom_torsion_site_symmetry_1
_geom_torsion_site_symmetry_2
_geom_torsion_site_symmetry_3
_geom_torsion_site_symmetry_4
_geom_torsion_publ_flag
Ag1 N1 C5 C4 -172.5(5) . . . . ?
Ag1 N1 C1 C2 173.9(4) . . . . ?
Ag1 N2 C19 C20 -171.9(4) . . . . ?
Ag1 N2 C23 C22 170.8(6) . . . . ?
Cl16 C36 C35 C34 179.4(3) . . . . ?
Cl10 C22 C21 C20 -177.4(5) . . . . ?
Cl10 C22 C21 C24 2.1(11) . . . . ?
Cl10 C22 C23 N2 177.6(5) . . . . ?
Cl6 C14 C15 C16 -178.7(3) . . . . ?
Cl14 C32 C33 C34 176.1(3) . . . . ?
N1 C5 C4 Cl2 -178.0(4) . . . . ?
N1 C5 C4 C3 -0.9(10) . . . . ?
N1 C1 C2 Cl1 -178.8(4) . . . . ?
N1 C1 C2 C3 -2.9(8) . . . . ?
N2 C19 C20 Cl9 178.3(4) . . . . ?
N2 C19 C20 C21 0.6(8) . . . . ?
C19 N2 C23 C22 -0.6(8) . . . . ?
C22 C21 C20 Cl9 -176.7(5) . . . . ?
C22 C21 C20 C19 0.9(8) . . . . ?
C22 C21 C24 C25 -131.7(6) . . . . ?
C22 C21 C24 C31 44.5(8) . . . . ?
C7 C6 C13 C14 -47.5(5) . . . . ?
C7 C6 C13 C18 134.6(4) . . . . ?
C5 N1 C1 C2 0.1(7) . . . . ?
C21 C22 C23 N2 2.2(12) . . . . ?
C21 C24 C31 C32 50.9(5) . . . . ?
C21 C24 C31 C36 -124.0(4) . . . . ?
C23 N2 C19 C20 -0.8(7) . . . . ?
C23 C22 C21 C20 -2.3(11) . . . . ?
C23 C22 C21 C24 177.2(6) . . . . ?
C25 C24 C31 C32 -132.9(4) . . . . ?
C25 C24 C31 C36 52.2(5) . . . . ?
C1 N1 C5 C4 1.8(8) . . . . ?
C20 C21 C24 C25 47.8(7) . . . . ?
C20 C21 C24 C31 -136.0(5) . . . . ?
C3 C6 C13 C14 132.2(4) . . . . ?
C3 C6 C13 C18 -45.6(5) . . . . ?
C2 C3 C6 C7 -49.9(6) . . . . ?
C2 C3 C6 C13 130.3(5) . . . . ?
C2 C3 C4 Cl2 175.2(5) . . . . ?
C2 C3 C4 C5 -1.8(9) . . . . ?
C6 C7 C8 Cl5 -0.5(5) . . . . ?
C6 C7 C8 C9 -178.5(3) . . . . ?
C6 C7 C12 Cl3 -5.1(4) . . . . ?
C6 C7 C12 C11 -179.7(3) . . . . ?
C6 C3 C2 Cl1 -1.1(7) . . . . ?
C6 C3 C2 C1 -176.8(5) . . . . ?
C6 C3 C4 Cl2 -4.4(9) . . . . ?
C6 C3 C4 C5 178.6(5) . . . . ?
C6 C13 C14 Cl6 1.6(4) . . . . ?
C6 C13 C14 C15 -176.4(3) . . . . ?
C6 C13 C18 Cl8 -9.6(5) . . . . ?
C6 C13 C18 C17 176.0(3) . . . . ?
C4 C3 C2 Cl1 179.3(5) . . . . ?
C4 C3 C2 C1 3.6(8) . . . . ?
C4 C3 C6 C7 129.6(5) . . . . ?
C4 C3 C6 C13 -50.1(7) . . . . ?
C24 C21 C20 Cl9 3.8(7) . . . . ?
C24 C21 C20 C19 -178.6(5) . . . . ?
C24 C25 C30 Cl13 7.3(5) . . . . ?
C24 C25 C30 C29 -176.5(3) . . . . ?
C24 C25 C26 Cl11 -0.9(5) . . . . ?
C24 C25 C26 C27 175.2(3) . . . . ?
C24 C31 C32 Cl14 11.9(5) . . . . ?
C24 C31 C32 C33 -172.6(3) . . . . ?
C24 C31 C36 Cl16 -6.1(5) . . . . ?
C24 C31 C36 C35 171.3(3) . . . . ?
C31 C32 C33 C34 0.4(6) . . . . ?
C31 C36 C35 C34 1.9(5) . . . . ?
C13 C14 C15 C16 -0.6(5) . . . . ?
C14 C13 C18 Cl8 172.4(3) . . . . ?
C14 C13 C18 C17 -2.0(5) . . . . ?
C14 C15 C16 Cl7 -178.3(3) . . . . ?
C14 C15 C16 C17 -0.1(5) . . . . ?
C8 C7 C6 C3 133.4(4) . . . . ?
C8 C7 C6 C13 -46.9(5) . . . . ?
C8 C7 C12 Cl3 174.0(2) . . . . ?
C8 C7 C12 C11 -0.6(5) . . . . ?
C8 C9 C10 Cl4 179.6(3) . . . . ?
C8 C9 C10 C11 -0.6(5) . . . . ?
C32 C31 C36 Cl16 178.6(3) . . . . ?
C32 C31 C36 C35 -3.9(5) . . . . ?
C32 C33 C34 Cl15 178.8(3) . . . . ?
C32 C33 C34 C35 -2.7(5) . . . . ?
C36 C31 C32 Cl14 -172.8(3) . . . . ?
C36 C31 C32 C33 2.8(5) . . . . ?
C36 C35 C34 Cl15 -179.9(3) . . . . ?
C36 C35 C34 C33 1.6(5) . . . . ?
C18 C13 C14 Cl6 179.6(3) . . . . ?
C18 C13 C14 C15 1.6(5) . . . . ?
C18 C17 C16 Cl7 178.0(3) . . . . ?
C18 C17 C16 C15 -0.2(6) . . . . ?
C12 C7 C6 C3 -47.6(5) . . . . ?
C12 C7 C6 C13 132.2(3) . . . . ?
C12 C7 C8 Cl5 -179.6(2) . . . . ?
C12 C7 C8 C9 2.4(5) . . . . ?
C12 C11 C10 Cl4 -177.9(3) . . . . ?
C12 C11 C10 C9 2.3(5) . . . . ?
C30 C25 C24 C21 -142.0(4) . . . . ?
C30 C25 C24 C31 41.9(5) . . . . ?
C30 C25 C26 Cl11 -177.4(3) . . . . ?
C30 C25 C26 C27 -1.4(5) . . . . ?
C30 C29 C28 Cl12 179.5(3) . . . . ?
C30 C29 C28 C27 -0.4(6) . . . . ?
C28 C29 C30 Cl13 177.1(3) . . . . ?
C28 C29 C30 C25 0.7(6) . . . . ?
C28 C27 C26 Cl11 178.0(3) . . . . ?
C28 C27 C26 C25 1.8(6) . . . . ?
C10 C11 C12 Cl3 -176.5(3) . . . . ?
C10 C11 C12 C7 -1.7(5) . . . . ?
C10 C9 C8 Cl5 -179.9(3) . . . . ?
C10 C9 C8 C7 -1.8(5) . . . . ?
C26 C25 C24 C21 41.7(5) . . . . ?
C26 C25 C24 C31 -134.4(4) . . . . ?
C26 C25 C30 Cl13 -176.2(3) . . . . ?
C26 C25 C30 C29 0.1(5) . . . . ?
C26 C27 C28 Cl12 179.3(3) . . . . ?
C26 C27 C28 C29 -0.9(6) . . . . ?
C16 C17 C18 Cl8 -173.3(3) . . . . ?
C16 C17 C18 C13 1.3(6) . . . . ?
Ag1A N2A C19A C20A -164(3) . . . . ?
Ag1A N2A C23A C22A 170(4) . . . . ?
Ag1A N1A C5A C4A -173(4) . . . . ?
Ag1A N1A C1A C2A 176(3) . . . . ?
Cl4A C36A C35A C34A 176(3) . . . . ?
Cl5A C22A C21A C20A 178(3) . . . . ?
Cl5A C22A C21A C24A -1(6) . . . . ?
Cl5A C22A C23A N2A -177(3) . . . . ?
Cl C32A C33A C34A 176(3) . . . . ?
N2A C19A C20A Cl1A 174(3) . . . . ?
N2A C19A C20A C21A -11(5) . . . . ?
C19A N2A C23A C22A -6(6) . . . . ?
C22A C21A C20A Cl1A 180(3) . . . . ?
C22A C21A C20A C19A 4(5) . . . . ?
C22A C21A C24A C25A -128(4) . . . . ?
C22A C21A C24A C31A 51(4) . . . . ?
C21A C22A C23A N2A 0(7) . . . . ?
C21A C24A C31A C32A 47(4) . . . . ?
C21A C24A C31A C36A -131(3) . . . . ?
C23A N2A C19A C20A 11(5) . . . . ?
C23A C22A C21A C20A 1(6) . . . . ?
C23A C22A C21A C24A -178(4) . . . . ?
C25A C24A C31A C32A -133(3) . . . . ?
C25A C24A C31A C36A 48(4) . . . . ?
C20A C21A C24A C25A 53(4) . . . . ?
C20A C21A C24A C31A -128(3) . . . . ?
C24A C21A C20A Cl1A -2(4) . . . . ?
C24A C21A C20A C19A -177(3) . . . . ?
C24A C25A C30A Cl7A -3(4) . . . . ?
C24A C25A C30A C29A -179(3) . . . . ?
C24A C25A C26A Cl3A 11(4) . . . . ?
C24A C25A C26A C27A 177(3) . . . . ?
C24A C31A C32A Cl 9(5) . . . . ?
C24A C31A C32A C33A -176(3) . . . . ?
C24A C31A C36A Cl4A -2(4) . . . . ?
C24A C31A C36A C35A 177(3) . . . . ?
C31A C32A C33A C34A 1(5) . . . . ?
C31A C36A C35A C34A -3(6) . . . . ?
C32A C31A C36A Cl4A 180(3) . . . . ?
C32A C31A C36A C35A -2(5) . . . . ?
C32A C33A C34A Cl6A -179(3) . . . . ?
C32A C33A C34A C35A -6(5) . . . . ?
C36A C31A C32A Cl -173(3) . . . . ?
C36A C31A C32A C33A 3(5) . . . . ?
C36A C35A C34A Cl6A 180(3) . . . . ?
C36A C35A C34A C33A 7(6) . . . . ?
C30A C25A C24A C21A -134(3) . . . . ?
C30A C25A C24A C31A 47(4) . . . . ?
C30A C25A C26A Cl3A -173(2) . . . . ?
C30A C25A C26A C27A -6(4) . . . . ?
C30A C29A C28A Cl2A 179(2) . . . . ?
C30A C29A C28A C27A 3(5) . . . . ?
C28A C29A C30A Cl7A -179(2) . . . . ?
C28A C29A C30A C25A -3(5) . . . . ?
C28A C27A C26A Cl3A 173(3) . . . . ?
C28A C27A C26A C25A 6(5) . . . . ?
C26A C25A C24A C21A 43(4) . . . . ?
C26A C25A C24A C31A -137(3) . . . . ?
C26A C25A C30A Cl7A -180(2) . . . . ?
C26A C25A C30A C29A 5(4) . . . . ?
C26A C27A C28A Cl2A 179(3) . . . . ?
C26A C27A C28A C29A -5(5) . . . . ?
Cl19 C14A C15A C16A 178(3) . . . . ?
N1A C5A C4A Cl18 -171(4) . . . . ?
N1A C5A C4A C3A -3(8) . . . . ?
N1A C1A C2A Cl8A 178(3) . . . . ?
N1A C1A C2A C3A -6(6) . . . . ?
C7A C6A C13A C14A -42(4) . . . . ?
C7A C6A C13A C18A 138(3) . . . . ?
C5A N1A C1A C2A 7(5) . . . . ?
C1A N1A C5A C4A -2(6) . . . . ?
C3A C6A C13A C14A 125(3) . . . . ?
C3A C6A C13A C18A -56(4) . . . . ?
C2A C3A C6A C7A -57(4) . . . . ?
C2A C3A C6A C13A 137(3) . . . . ?
C2A C3A C4A Cl18 171(4) . . . . ?
C2A C3A C4A C5A 4(7) . . . . ?
C6A C7A C12A Cl20 10(4) . . . . ?
C6A C7A C12A C11A 180(3) . . . . ?
C6A C7A C8A Cl17 -12(5) . . . . ?
C6A C7A C8A C9A 178(4) . . . . ?
C6A C3A C2A Cl8A -1(5) . . . . ?
C6A C3A C2A C1A -177(3) . . . . ?
C6A C3A C4A Cl18 -12(7) . . . . ?
C6A C3A C4A C5A -179(4) . . . . ?
C6A C13A C14A Cl19 3(4) . . . . ?
C6A C13A C14A C15A -176(3) . . . . ?
C6A C13A C18A Cl9A -6(5) . . . . ?
C6A C13A C18A C17A 176(4) . . . . ?
C4A C3A C2A Cl8A 176(4) . . . . ?
C4A C3A C2A C1A 0(6) . . . . ?
C4A C3A C6A C7A 127(4) . . . . ?
C4A C3A C6A C13A -40(5) . . . . ?
C13A C14A C15A C16A -3(5) . . . . ?
C14A C13A C18A Cl9A 174(3) . . . . ?
C14A C13A C18A C17A -4(6) . . . . ?
C14A C15A C16A Cl1B 179(3) . . . . ?
C14A C15A C16A C17A 1(5) . . . . ?
C12A C7A C6A C3A 136(3) . . . . ?
C12A C7A C6A C13A -58(4) . . . . ?
C12A C7A C8A Cl17 -176(3) . . . . ?
C12A C7A C8A C9A 14(6) . . . . ?
C12A C11A C10A Cl1C 179(3) . . . . ?
C12A C11A C10A C9A -6(6) . . . . ?
C18A C13A C14A Cl19 -177(3) . . . . ?
C18A C13A C14A C15A 4(5) . . . . ?
C18A C17A C16A Cl1B -178(3) . . . . ?
C18A C17A C16A C15A -1(6) . . . . ?
C8A C7A C6A C3A -28(5) . . . . ?
C8A C7A C6A C13A 138(3) . . . . ?
C8A C7A C12A Cl20 175(3) . . . . ?
C8A C7A C12A C11A -15(5) . . . . ?
C8A C9A C10A Cl1C 179(3) . . . . ?
C8A C9A C10A C11A 4(6) . . . . ?
C10A C9A C8A Cl17 -179(3) . . . . ?
C10A C9A C8A C7A -8(6) . . . . ?
C10A C11A C12A Cl20 -177(3) . . . . ?
C10A C11A C12A C7A 12(5) . . . . ?
C16A C17A C18A Cl9A -175(3) . . . . ?
C16A C17A C18A C13A 2(7) . . . . ?

loop_
_exptl_oxdiff_crystal_face_indexfrac_h
_exptl_oxdiff_crystal_face_indexfrac_k
_exptl_oxdiff_crystal_face_indexfrac_l
_exptl_oxdiff_crystal_face_x
_exptl_oxdiff_crystal_face_y
_exptl_oxdiff_crystal_face_z
7.8143 10.1412 -17.1789 0.0780 -0.9898 -0.1194
-7.5606 -10.2288 17.4123 -0.0782 0.9920 0.0995
14.4312 -8.3605 -8.3411 0.7593 -0.4649 -0.4554
-14.8374 8.3122 7.4860 -0.7366 0.4509 0.5041
-10.0000 -8.0000 -5.0000 0.4266 0.3141 0.8474
11.0000 6.0000 6.0000 -0.3516 -0.2640 -0.9014
4.0000 -19.0000 13.0000 0.5637 0.7388 -0.2970
-3.0000 20.0000 -13.0000 -0.6016 -0.7904 0.2234
